data_7153178
loop_
_publ_author_name
'Gould, Eoin'
'Lebl, Tomas'
'Slawin, Alexandra M. Z.'
'Reid, Mark'
'Davies, Tony'
'Smith, Andrew D.'

_publ_section_title
;
 The development of highly active acyclic chiral hydrazides for asymmetric
 iminium ion organocatalysis.
;
_journal_issue 45
_journal_name_full 'Organic &amp; biomolecular chemistry'
_journal_page_first 7877
_journal_page_last 7892
_journal_paper_doi 10.1039/c3ob41719k
_journal_volume 11
_journal_year 2013
_chemical_absolute_configuration syn
_chemical_formula_moiety 'C24 H24 N2 O3'
_chemical_formula_sum 'C24 H24 N2 O3'
_chemical_formula_weight 388.47
_space_group_IT_number 4
_symmetry_cell_setting monoclinic
_symmetry_Int_Tables_number 4
_symmetry_space_group_name_Hall 'P 2yb'
_symmetry_space_group_name_H-M 'P 1 21 1'
_atom_sites_solution_hydrogens geom
_atom_sites_solution_primary direct
_atom_sites_solution_secondary difmap
_cell_angle_alpha 90.0000
_cell_angle_beta 111.547(12)
_cell_angle_gamma 90.0000
_cell_formula_units_Z 2
_cell_length_a 10.185(7)
_cell_length_b 8.422(5)
_cell_length_c 12.404(8)
_cell_measurement_reflns_used 1103
_cell_measurement_temperature 173
_cell_measurement_theta_max 68.25
_cell_measurement_theta_min 21.49
_cell_volume 989.6(11)
_computing_cell_refinement 'CrystalClear-SM Expert 2.0 r2'
_computing_data_collection 'CrystalClear-SM Expert 2.0 r2 (Rigaku, 2009)'
_computing_data_reduction 'CrystalClear-SM Expert 2.0 r2'
_computing_molecular_graphics 'CrystalStructure 4.0'
_computing_publication_material 'CrystalStructure 4.0 (Rigaku, 2010)'
_computing_structure_refinement 'SHELXL97 (Sheldrick, 2008)'
_computing_structure_solution 'SIR2004 (Burla, et al., 2005)'
_diffrn_ambient_temperature 173
_diffrn_detector_area_resol_mean 29.257
_diffrn_measured_fraction_theta_full 0.988
_diffrn_measured_fraction_theta_max 0.992
_diffrn_measurement_device_type 'Rigaku Saturn70'
_diffrn_measurement_method \w
_diffrn_radiation_type 'Cu K\a'
_diffrn_radiation_wavelength 1.54187
_diffrn_reflns_av_R_equivalents 0.1062
_diffrn_reflns_Laue_measured_fraction_full 0.988
_diffrn_reflns_Laue_measured_fraction_max 0.992
_diffrn_reflns_limit_h_max 12
_diffrn_reflns_limit_h_min -11
_diffrn_reflns_limit_k_max 10
_diffrn_reflns_limit_k_min -10
_diffrn_reflns_limit_l_max 14
_diffrn_reflns_limit_l_min -14
_diffrn_reflns_number 12943
_diffrn_reflns_theta_full 68.500
_diffrn_reflns_theta_max 68.223
_diffrn_reflns_theta_min 3.832
_diffrn_standards_number 0
_exptl_absorpt_coefficient_mu 0.695
_exptl_absorpt_correction_T_max 0.986
_exptl_absorpt_correction_T_min 0.687
_exptl_absorpt_correction_type multi-scan
_exptl_absorpt_process_details 'REQAB (Rigaku, 1998)'
_exptl_crystal_colour colorless
_exptl_crystal_density_diffrn 1.304
_exptl_crystal_density_method 'not measured'
_exptl_crystal_description platelet
_exptl_crystal_F_000 412.00
_exptl_crystal_size_max 0.100
_exptl_crystal_size_mid 0.100
_exptl_crystal_size_min 0.020
_refine_diff_density_max 0.220
_refine_diff_density_min -0.250
_refine_ls_abs_structure_details 'Parsons and Flack (2004), Acta Cryst. A60, s61.'
_refine_ls_abs_structure_Flack 0.4(3)
_refine_ls_extinction_method none
_refine_ls_goodness_of_fit_ref 1.046
_refine_ls_hydrogen_treatment mixed
_refine_ls_number_parameters 266
_refine_ls_number_reflns 3485
_refine_ls_number_restraints 2
_refine_ls_R_factor_gt 0.0613
_refine_ls_shift/su_max 0.000
_refine_ls_structure_factor_coef Fsqd
_refine_ls_weighting_details 'w = 1/[\s^2^(Fo^2^)+(0.0936P)^2^+0.2390P] where P=(Fo^2^+2Fc^2^)/3'
_refine_ls_weighting_scheme calc
_refine_ls_wR_factor_ref 0.1758
_reflns_number_gt 3004
_reflns_number_total 3485
_reflns_threshold_expression F^2^>2.0\s(F^2^)
_cod_data_source_file c3ob41719k.txt
_cod_data_source_block 18
_cod_database_code 7153178

loop_
_symmetry_equiv_pos_site_id
_symmetry_equiv_pos_as_xyz
1 +X,+Y,+Z
2 -X,1/2+Y,-Z

loop_
_atom_site_label
_atom_site_type_symbol
_atom_site_fract_x
_atom_site_fract_y
_atom_site_fract_z
_atom_site_U_iso_or_equiv
_atom_site_adp_type
_atom_site_occupancy
_atom_site_symmetry_multiplicity
_atom_site_calc_flag
_atom_site_refinement_flags
O5 O 0.3777(4) 0.2311(5) 0.8970(3) 0.0532(10) Uani 1.0 2 d .
O6 O 0.5731(4) 0.2296(5) 1.1325(3) 0.0509(9) Uani 1.0 2 d .
O13 O 0.9624(4) -0.0373(5) 0.5715(3) 0.0531(9) Uani 1.0 2 d .
N1 N 0.5887(4) 0.3683(5) 0.9811(3) 0.0373(9) Uani 1.0 2 d .
N2 N 0.6806(4) 0.4612(5) 0.9426(3) 0.0380(9) Uani 1.0 2 d .
C3 C 0.6374(5) 0.4225(6) 0.8177(4) 0.0386(10) Uani 1.0 2 d .
C4 C 0.4811(5) 0.3853(6) 0.7799(4) 0.0412(11) Uani 1.0 2 d .
C5 C 0.4688(5) 0.3182(6) 0.8884(4) 0.0414(11) Uani 1.0 2 d .
C6 C 0.6479(5) 0.2789(6) 1.0835(4) 0.0390(11) Uani 1.0 2 d .
C7 C 0.8046(5) 0.2402(6) 1.1207(4) 0.0382(10) Uani 1.0 2 d .
C8 C 0.8261(5) 0.1566(6) 1.0197(4) 0.0368(10) Uani 1.0 2 d .
C9 C 0.9326(5) 0.1978(6) 0.9828(4) 0.0370(10) Uani 1.0 2 d .
C10 C 0.9438(5) 0.1307(6) 0.8809(4) 0.0338(10) Uani 1.0 2 d .
C11 C 1.0523(5) 0.1744(6) 0.8419(4) 0.0402(11) Uani 1.0 2 d .
C12 C 1.0551(5) 0.1135(6) 0.7400(4) 0.0413(11) Uani 1.0 2 d .
C13 C 0.9480(5) 0.0090(6) 0.6725(4) 0.0414(11) Uani 1.0 2 d .
C14 C 0.8443(5) -0.0399(6) 0.7098(4) 0.0410(11) Uani 1.0 2 d .
C15 C 0.8400(5) 0.0197(5) 0.8159(4) 0.0346(10) Uani 1.0 2 d .
C16 C 0.7346(5) -0.0254(6) 0.8575(4) 0.0389(10) Uani 1.0 2 d .
C17 C 0.7282(5) 0.0394(6) 0.9569(4) 0.0383(10) Uani 1.0 2 d .
C18 C 0.6781(6) 0.5579(6) 0.7554(4) 0.0462(12) Uani 1.0 2 d .
C19 C 0.8560(6) 0.1408(7) 1.2317(4) 0.0492(12) Uani 1.0 2 d .
C20 C 0.8544(7) -0.1374(9) 0.4974(5) 0.0643(16) Uani 1.0 2 d .
C21 C 0.6632(6) 0.5170(6) 0.6328(4) 0.0415(11) Uani 1.0 2 d .
C22 C 0.7591(5) 0.4179(7) 0.6113(4) 0.0467(12) Uani 1.0 2 d .
C23 C 0.7488(6) 0.3820(8) 0.4999(5) 0.0554(13) Uani 1.0 2 d .
C24 C 0.6389(6) 0.4460(8) 0.4066(5) 0.0598(15) Uani 1.0 2 d .
C25 C 0.5424(6) 0.5441(8) 0.4268(5) 0.0575(15) Uani 1.0 2 d .
C26 C 0.5534(6) 0.5795(6) 0.5392(5) 0.0472(12) Uani 1.0 2 d .
H2 H 0.647(7) 0.569(3) 0.947(6) 0.08(3) Uiso 1.0 2 d .
H3 H 0.6883 0.3244 0.8096 0.0463 Uiso 1.0 2 calc R
H4A H 0.4232 0.4824 0.7543 0.0495 Uiso 1.0 2 calc R
H4B H 0.4516 0.3065 0.7162 0.0495 Uiso 1.0 2 calc R
H7 H 0.8588 0.3421 1.1359 0.0458 Uiso 1.0 2 calc R
H9 H 1.0010 0.2732 1.0262 0.0444 Uiso 1.0 2 calc R
H11 H 1.1238 0.2462 0.8861 0.0483 Uiso 1.0 2 calc R
H12 H 1.1294 0.1419 0.7148 0.0495 Uiso 1.0 2 calc R
H14 H 0.7751 -0.1135 0.6651 0.0493 Uiso 1.0 2 calc R
H16 H 0.6664 -0.1021 0.8160 0.0466 Uiso 1.0 2 calc R
H17 H 0.6570 0.0051 0.9840 0.0459 Uiso 1.0 2 calc R
H18A H 0.6180 0.6510 0.7535 0.0554 Uiso 1.0 2 calc R
H18B H 0.7773 0.5883 0.7998 0.0554 Uiso 1.0 2 calc R
H19A H 0.8034 0.0406 1.2183 0.0590 Uiso 1.0 2 calc R
H19B H 0.8405 0.1997 1.2941 0.0590 Uiso 1.0 2 calc R
H19C H 0.9569 0.1184 1.2537 0.0590 Uiso 1.0 2 calc R
H20A H 0.7623 -0.0868 0.4804 0.0772 Uiso 1.0 2 calc R
H20B H 0.8563 -0.2396 0.5358 0.0772 Uiso 1.0 2 calc R
H20C H 0.8701 -0.1548 0.4250 0.0772 Uiso 1.0 2 calc R
H22 H 0.8341 0.3735 0.6748 0.0560 Uiso 1.0 2 calc R
H23 H 0.8162 0.3141 0.4871 0.0664 Uiso 1.0 2 calc R
H24 H 0.6304 0.4222 0.3294 0.0717 Uiso 1.0 2 calc R
H25 H 0.4673 0.5883 0.3632 0.0689 Uiso 1.0 2 calc R
H26 H 0.4856 0.6466 0.5520 0.0566 Uiso 1.0 2 calc R

loop_
_atom_site_aniso_label
_atom_site_aniso_U_11
_atom_site_aniso_U_22
_atom_site_aniso_U_33
_atom_site_aniso_U_12
_atom_site_aniso_U_13
_atom_site_aniso_U_23
O5 0.0399(18) 0.065(3) 0.054(2) -0.0118(18) 0.0159(16) -0.0044(19)
O6 0.054(2) 0.058(3) 0.047(2) -0.0027(18) 0.0265(17) 0.0039(16)
O13 0.055(2) 0.068(3) 0.0397(18) -0.0002(19) 0.0213(15) -0.0080(18)
N1 0.039(2) 0.042(2) 0.0310(18) -0.0037(18) 0.0135(15) -0.0019(17)
N2 0.043(3) 0.039(2) 0.0320(18) -0.0056(18) 0.0141(16) -0.0013(17)
C3 0.048(3) 0.037(3) 0.032(3) -0.000(2) 0.0158(19) 0.0003(18)
C4 0.041(3) 0.045(3) 0.033(3) 0.001(3) 0.0075(18) -0.003(2)
C5 0.035(3) 0.046(3) 0.042(3) -0.001(2) 0.011(2) -0.006(2)
C6 0.045(3) 0.043(3) 0.032(3) -0.004(2) 0.016(2) -0.0047(19)
C7 0.038(3) 0.045(3) 0.031(2) -0.003(2) 0.0119(18) -0.003(2)
C8 0.034(3) 0.045(3) 0.029(2) -0.0000(19) 0.0087(18) -0.0021(19)
C9 0.035(3) 0.039(3) 0.032(3) 0.0011(19) 0.0076(18) -0.0025(18)
C10 0.031(2) 0.038(3) 0.030(2) 0.0007(18) 0.0089(17) 0.0023(18)
C11 0.033(3) 0.043(3) 0.041(3) 0.001(2) 0.0087(19) 0.002(2)
C12 0.039(3) 0.047(3) 0.038(3) 0.003(3) 0.014(2) 0.006(2)
C13 0.044(3) 0.050(3) 0.030(3) 0.007(2) 0.0141(19) 0.0003(19)
C14 0.045(3) 0.042(3) 0.035(3) 0.003(2) 0.0127(19) -0.002(2)
C15 0.033(3) 0.035(3) 0.034(3) 0.0030(18) 0.0095(18) -0.0018(17)
C16 0.039(3) 0.039(3) 0.037(3) -0.001(2) 0.0117(19) -0.004(2)
C17 0.038(3) 0.041(3) 0.033(3) -0.001(2) 0.0101(18) 0.0005(19)
C18 0.060(3) 0.037(3) 0.040(3) -0.004(3) 0.017(3) -0.001(2)
C19 0.051(3) 0.057(3) 0.036(3) 0.001(3) 0.012(3) 0.001(3)
C20 0.069(4) 0.082(4) 0.039(3) -0.005(4) 0.017(3) -0.016(3)
C21 0.046(3) 0.040(3) 0.037(3) 0.000(2) 0.013(2) 0.005(2)
C22 0.043(3) 0.053(3) 0.041(3) 0.005(3) 0.012(2) 0.002(3)
C23 0.056(3) 0.064(4) 0.050(3) -0.002(3) 0.023(3) -0.005(3)
C24 0.072(4) 0.073(4) 0.039(3) -0.018(4) 0.027(3) -0.002(3)
C25 0.060(4) 0.064(4) 0.037(3) -0.014(3) 0.004(3) 0.010(3)
C26 0.044(3) 0.047(3) 0.048(3) -0.001(3) 0.013(2) 0.005(3)

loop_
_atom_type_symbol
_atom_type_description
_atom_type_scat_dispersion_real
_atom_type_scat_dispersion_imag
_atom_type_scat_source
C C 0.0181 0.0091
;
International Tables for Crystallography
(1992, Vol. C, Tables 4.2.6.8 and 6.1.1.4)
;
H H 0.0000 0.0000
;
International Tables for Crystallography
(1992, Vol. C, Table 6.1.1.4)
;
N N 0.0311 0.0180
;
International Tables for Crystallography
(1992, Vol. C, Tables 4.2.6.8 and 6.1.1.4)
;
O O 0.0492 0.0322
;
International Tables for Crystallography
(1992, Vol. C, Tables 4.2.6.8 and 6.1.1.4)
;

loop_
_geom_angle_atom_site_label_1
_geom_angle_atom_site_label_2
_geom_angle_atom_site_label_3
_geom_angle
_geom_angle_publ_flag
C13 O13 C20 116.3(5) yes
N2 N1 C5 111.8(4) yes
N2 N1 C6 118.6(4) yes
C5 N1 C6 122.4(4) yes
N1 N2 C3 104.4(4) yes
N2 C3 C4 104.1(5) yes
N2 C3 C18 109.6(4) yes
C4 C3 C18 116.7(4) yes
C3 C4 C5 102.9(4) yes
O5 C5 N1 124.9(5) yes
O5 C5 C4 128.3(4) yes
N1 C5 C4 106.7(4) yes
O6 C6 N1 119.8(5) yes
O6 C6 C7 123.8(4) yes
N1 C6 C7 116.2(5) yes
C6 C7 C8 107.5(4) yes
C6 C7 C19 111.3(5) yes
C8 C7 C19 112.5(4) yes
C7 C8 C9 122.0(4) yes
C7 C8 C17 119.4(5) yes
C9 C8 C17 118.5(5) yes
C8 C9 C10 121.8(4) yes
C9 C10 C11 121.9(4) yes
C9 C10 C15 118.6(5) yes
C11 C10 C15 119.4(5) yes
C10 C11 C12 120.1(4) yes
C11 C12 C13 120.4(5) yes
O13 C13 C12 113.7(5) yes
O13 C13 C14 125.5(5) yes
C12 C13 C14 120.8(5) yes
C13 C14 C15 119.9(5) yes
C10 C15 C14 119.2(5) yes
C10 C15 C16 118.7(5) yes
C14 C15 C16 122.1(4) yes
C15 C16 C17 121.2(4) yes
C8 C17 C16 121.0(5) yes
C3 C18 C21 113.3(4) yes
C18 C21 C22 121.0(4) yes
C18 C21 C26 120.6(5) yes
C22 C21 C26 118.4(5) yes
C21 C22 C23 121.8(5) yes
C22 C23 C24 119.4(6) yes
C23 C24 C25 119.5(6) yes
C24 C25 C26 120.8(5) yes
C21 C26 C25 120.2(6) yes
N1 N2 H2 102(5) no
C3 N2 H2 107(4) no
N2 C3 H3 108.729 no
C4 C3 H3 108.732 no
C18 C3 H3 108.731 no
C3 C4 H4A 111.182 no
C3 C4 H4B 111.177 no
C5 C4 H4A 111.174 no
C5 C4 H4B 111.179 no
H4A C4 H4B 109.118 no
C6 C7 H7 108.480 no
C8 C7 H7 108.471 no
C19 C7 H7 108.475 no
C8 C9 H9 119.113 no
C10 C9 H9 119.093 no
C10 C11 H11 119.939 no
C12 C11 H11 119.935 no
C11 C12 H12 119.794 no
C13 C12 H12 119.786 no
C13 C14 H14 120.047 no
C15 C14 H14 120.055 no
C15 C16 H16 119.385 no
C17 C16 H16 119.400 no
C8 C17 H17 119.484 no
C16 C17 H17 119.477 no
C3 C18 H18A 108.906 no
C3 C18 H18B 108.911 no
C21 C18 H18A 108.912 no
C21 C18 H18B 108.914 no
H18A C18 H18B 107.736 no
C7 C19 H19A 109.471 no
C7 C19 H19B 109.467 no
C7 C19 H19C 109.471 no
H19A C19 H19B 109.471 no
H19A C19 H19C 109.474 no
H19B C19 H19C 109.473 no
O13 C20 H20A 109.469 no
O13 C20 H20B 109.471 no
O13 C20 H20C 109.472 no
H20A C20 H20B 109.476 no
H20A C20 H20C 109.473 no
H20B C20 H20C 109.466 no
C21 C22 H22 119.122 no
C23 C22 H22 119.121 no
C22 C23 H23 120.327 no
C24 C23 H23 120.322 no
C23 C24 H24 120.271 no
C25 C24 H24 120.265 no
C24 C25 H25 119.607 no
C26 C25 H25 119.611 no
C21 C26 H26 119.895 no
C25 C26 H26 119.905 no

loop_
_geom_bond_atom_site_label_1
_geom_bond_atom_site_label_2
_geom_bond_distance
_geom_bond_publ_flag
O5 C5 1.217(7) yes
O6 C6 1.210(7) yes
O13 C13 1.370(7) yes
O13 C20 1.422(7) yes
N1 N2 1.430(6) yes
N1 C5 1.400(5) yes
N1 C6 1.407(6) yes
N2 C3 1.483(6) yes
C3 C4 1.518(7) yes
C3 C18 1.518(8) yes
C4 C5 1.506(8) yes
C6 C7 1.525(7) yes
C7 C8 1.521(7) yes
C7 C19 1.530(7) yes
C8 C9 1.368(8) yes
C8 C17 1.416(6) yes
C9 C10 1.427(7) yes
C10 C11 1.409(8) yes
C10 C15 1.420(6) yes
C11 C12 1.374(8) yes
C12 C13 1.412(7) yes
C13 C14 1.363(8) yes
C14 C15 1.424(7) yes
C15 C16 1.403(8) yes
C16 C17 1.372(7) yes
C18 C21 1.511(8) yes
C21 C22 1.384(8) yes
C21 C26 1.386(6) yes
C22 C23 1.380(8) yes
C23 C24 1.390(7) yes
C24 C25 1.376(10) yes
C25 C26 1.389(8) yes
N2 H2 0.98(4) no
C3 H3 1.000 no
C4 H4A 0.990 no
C4 H4B 0.990 no
C7 H7 1.000 no
C9 H9 0.950 no
C11 H11 0.950 no
C12 H12 0.950 no
C14 H14 0.950 no
C16 H16 0.950 no
C17 H17 0.950 no
C18 H18A 0.990 no
C18 H18B 0.990 no
C19 H19A 0.980 no
C19 H19B 0.980 no
C19 H19C 0.980 no
C20 H20A 0.980 no
C20 H20B 0.980 no
C20 H20C 0.980 no
C22 H22 0.950 no
C23 H23 0.950 no
C24 H24 0.950 no
C25 H25 0.950 no
C26 H26 0.950 no

loop_
_geom_contact_atom_site_label_1
_geom_contact_atom_site_label_2
_geom_contact_distance
_geom_contact_publ_flag
_geom_contact_site_symmetry_2
O5 O6 2.868(5) no .
O5 N2 3.508(6) no .
O5 C3 3.531(7) no .
O5 C6 2.900(5) no .
O6 N2 3.529(6) no .
O6 C5 2.914(6) no .
O6 C8 3.410(7) no .
O6 C17 3.513(7) no .
O6 C19 2.787(7) no .
N1 C8 2.899(6) no .
N1 C17 3.178(7) no .
N2 C7 2.809(6) no .
N2 C8 2.942(6) no .
N2 C9 3.289(7) no .
N2 C17 3.582(7) no .
C3 C6 3.476(7) no .
C3 C8 3.384(6) no .
C3 C9 3.506(6) no .
C3 C22 3.229(8) no .
C3 C26 3.499(8) no .
C4 C21 3.238(8) no .
C5 C17 3.402(7) no .
C6 C17 2.854(8) no .
C8 C15 2.829(7) no .
C9 C16 2.778(6) no .
C9 C19 3.484(8) no .
C10 C13 2.796(7) no .
C10 C17 2.796(8) no .
C11 C14 2.807(7) no .
C12 C15 2.797(8) no .
C14 C20 2.797(8) no .
C17 C19 3.284(7) no .
C21 C24 2.790(8) no .
C22 C25 2.744(7) no .
C23 C26 2.771(9) no .
O5 N1 3.371(6) no 2_647
O5 N2 3.217(6) no 2_647
O5 C11 3.165(7) no 1_455
O5 C12 3.297(6) no 1_455
O5 C17 3.554(7) no 2_657
O6 N1 3.501(6) no 2_647
O6 N2 3.299(6) no 2_647
O6 C3 3.555(7) no 2_647
O6 C4 3.214(7) no 2_647
O6 C5 3.489(7) no 2_647
O13 C23 3.437(9) no 2_746
N1 O5 3.371(6) no 2_657
N1 O6 3.501(6) no 2_657
N2 O5 3.217(6) no 2_657
N2 O6 3.299(6) no 2_657
N2 C11 3.525(6) no 2_757
C3 O6 3.555(7) no 2_657
C4 O6 3.214(7) no 2_657
C5 O6 3.489(7) no 2_657
C11 O5 3.165(7) no 1_655
C11 N2 3.525(6) no 2_747
C12 O5 3.297(6) no 1_655
C17 O5 3.554(7) no 2_647
C23 O13 3.437(9) no 2_756
O5 H4A 2.9028 no .
O5 H4B 2.6894 no .
O5 H17 3.2595 no .
O6 H7 3.0455 no .
O6 H17 2.9761 no .
O6 H19A 2.7079 no .
O6 H19B 2.7368 no .
O13 H12 2.4717 no .
O13 H14 2.6501 no .
O13 H23 3.3061 no .
N1 H3 2.6976 no .
N1 H4A 2.8627 no .
N1 H4B 3.1059 no .
N1 H7 2.7241 no .
N1 H17 3.1346 no .
N2 H4A 2.8034 no .
N2 H4B 3.1955 no .
N2 H7 2.6181 no .
N2 H9 3.4274 no .
N2 H18A 2.7133 no .
N2 H18B 2.5560 no .
C3 H22 3.1515 no .
C4 H2 2.65(5) no .
C4 H18A 2.7193 no .
C4 H18B 3.3969 no .
C4 H26 3.5971 no .
C5 H2 2.71(5) no .
C5 H3 2.7497 no .
C5 H17 3.2201 no .
C6 H2 2.97(5) no .
C6 H3 3.5890 no .
C6 H17 2.6328 no .
C6 H19A 2.7177 no .
C6 H19B 2.7126 no .
C6 H19C 3.3630 no .
C7 H2 3.51(4) no .
C7 H9 2.6782 no .
C7 H17 2.6800 no .
C8 H3 2.8415 no .
C8 H16 3.2801 no .
C8 H19A 2.7376 no .
C8 H19B 3.3727 no .
C8 H19C 2.7320 no .
C9 H3 2.8318 no .
C9 H7 2.5882 no .
C9 H11 2.6667 no .
C9 H17 3.2473 no .
C9 H19C 3.3453 no .
C10 H3 2.9201 no .
C10 H12 3.2696 no .
C10 H14 3.3119 no .
C10 H16 3.2869 no .
C10 H22 3.1412 no .
C11 H9 2.6592 no .
C11 H22 2.9431 no .
C12 H14 3.2718 no .
C12 H22 3.0291 no .
C13 H11 3.2762 no .
C13 H20A 2.5680 no .
C13 H20B 2.6390 no .
C13 H20C 3.1887 no .
C13 H22 3.2860 no .
C13 H23 3.3806 no .
C14 H12 3.2627 no .
C14 H16 2.6547 no .
C14 H20A 2.6840 no .
C14 H20B 2.7739 no .
C14 H22 3.5053 no .
C15 H3 2.9823 no .
C15 H9 3.3034 no .
C15 H11 3.3019 no .
C15 H17 3.2703 no .
C15 H22 3.4451 no .
C16 H3 3.0079 no .
C16 H14 2.6714 no .
C17 H3 2.9529 no .
C17 H7 3.3213 no .
C17 H9 3.2527 no .
C17 H19A 3.0457 no .
C18 H2 2.51(8) no .
C18 H4A 2.6684 no .
C18 H4B 3.0363 no .
C18 H22 2.6645 no .
C18 H26 2.6713 no .
C19 H9 3.5619 no .
C19 H17 3.2058 no .
C20 H14 2.5005 no .
C21 H3 2.6632 no .
C21 H4A 3.3217 no .
C21 H4B 3.2394 no .
C21 H23 3.2692 no .
C21 H25 3.2597 no .
C22 H3 2.9150 no .
C22 H18A 3.3009 no .
C22 H18B 2.6910 no .
C22 H24 3.2520 no .
C22 H26 3.2414 no .
C23 H25 3.2472 no .
C24 H22 3.2465 no .
C24 H26 3.2577 no .
C25 H23 3.2496 no .
C26 H4A 3.4853 no .
C26 H4B 3.5854 no .
C26 H18A 2.5646 no .
C26 H18B 3.1995 no .
C26 H22 3.2370 no .
C26 H24 3.2617 no .
H2 H3 2.8059 no .
H2 H4A 2.7315 no .
H2 H4B 3.5909 no .
H2 H7 3.1748 no .
H2 H18A 2.4099 no .
H2 H18B 2.6269 no .
H3 H4A 2.8582 no .
H3 H4B 2.2637 no .
H3 H9 3.3562 no .
H3 H17 3.5386 no .
H3 H18A 2.8630 no .
H3 H18B 2.4201 no .
H3 H22 2.6448 no .
H4A H18A 2.4422 no .
H4A H18B 3.5529 no .
H4A H26 3.1289 no .
H4B H18A 3.3055 no .
H7 H9 2.3950 no .
H7 H19A 2.8691 no .
H7 H19B 2.3648 no .
H7 H19C 2.3691 no .
H9 H11 2.4963 no .
H9 H19C 3.2862 no .
H11 H12 2.3197 no .
H11 H22 3.3232 no .
H12 H22 3.4641 no .
H14 H16 2.5017 no .
H14 H20A 2.2575 no .
H14 H20B 2.3149 no .
H14 H20C 3.4708 no .
H16 H17 2.3054 no .
H17 H19A 2.7521 no .
H18A H22 3.5830 no .
H18A H26 2.3651 no .
H18B H22 2.5821 no .
H18B H26 3.4364 no .
H20A H23 3.4175 no .
H22 H23 2.3224 no .
H23 H24 2.3488 no .
H24 H25 2.3242 no .
H25 H26 2.3321 no .
O5 H2 2.45(7) no 2_647
O5 H11 2.5432 no 1_455
O5 H12 2.8056 no 1_455
O5 H17 2.8304 no 2_657
O5 H19A 3.2102 no 2_657
O6 H2 2.49(6) no 2_647
O6 H4A 2.5029 no 2_647
O6 H16 3.0835 no 2_657
O6 H17 3.2367 no 2_657
O6 H18A 2.8709 no 2_647
O6 H24 2.8083 no 1_556
O13 H7 3.5581 no 2_747
O13 H19B 3.0422 no 2_747
O13 H19C 3.5317 no 2_747
O13 H23 2.8955 no 2_746
N1 H17 2.9275 no 2_657
N2 H11 3.3366 no 2_757
C3 H25 3.5130 no 2_646
C4 H19A 3.1862 no 2_657
C4 H20A 3.2783 no 2_656
C4 H20C 3.5620 no 2_656
C4 H25 3.2204 no 2_646
C5 H2 3.42(7) no 2_647
C5 H11 3.5553 no 1_455
C5 H17 2.8477 no 2_657
C5 H19A 3.2012 no 2_657
C6 H2 3.38(6) no 2_647
C6 H4A 3.4463 no 2_647
C6 H17 3.4732 no 2_657
C6 H24 3.3460 no 1_556
C9 H18B 3.3167 no 2_747
C10 H7 3.2099 no 2_747
C10 H9 3.1989 no 2_747
C11 H2 3.33(6) no 2_747
C11 H7 2.9235 no 2_747
C12 H7 2.7153 no 2_747
C12 H20C 3.1180 no 2_756
C13 H7 2.8390 no 2_747
C13 H19B 3.3077 no 2_747
C13 H19C 3.4565 no 2_747
C14 H7 3.0893 no 2_747
C14 H9 3.4486 no 2_747
C14 H18B 3.4759 no 1_545
C14 H19C 3.4521 no 2_747
C14 H25 3.1540 no 2_646
C15 H7 3.2649 no 2_747
C15 H9 2.9048 no 2_747
C15 H25 3.1554 no 2_646
C16 H9 3.0592 no 2_747
C16 H11 3.5396 no 2_747
C16 H18A 3.0626 no 1_545
C16 H18B 3.3941 no 1_545
C16 H25 2.9155 no 2_646
C17 H9 3.5003 no 2_747
C17 H11 3.1634 no 2_747
C18 H14 3.2710 no 1_565
C18 H16 2.9742 no 1_565
C19 H4A 3.2023 no 2_647
C19 H20B 3.4221 no 2_757
C19 H20C 3.4224 no 1_556
C20 H4A 3.5042 no 2_646
C20 H4B 3.2999 no 2_646
C20 H12 3.2755 no 2_746
C20 H19B 3.5102 no 2_747
C20 H23 3.3145 no 2_746
C21 H14 3.2876 no 1_565
C21 H20B 3.3558 no 1_565
C22 H19C 3.2345 no 2_757
C22 H20B 3.2952 no 1_565
C22 H26 3.4389 no 2_646
C23 H19B 3.3899 no 1_554
C23 H20B 3.3467 no 1_565
C23 H26 2.9858 no 2_646
C24 H4B 3.3704 no 2_656
C24 H16 3.3384 no 2_656
C24 H19B 3.5452 no 1_554
C24 H20B 3.4471 no 1_565
C24 H26 2.9509 no 2_646
C25 H4B 2.8489 no 2_656
C25 H14 3.2875 no 2_656
C25 H16 3.2256 no 2_656
C25 H20B 3.4923 no 1_565
C25 H26 3.3786 no 2_646
C26 H14 3.4105 no 1_565
C26 H20A 3.4329 no 2_656
C26 H20B 3.4550 no 1_565
H2 O5 2.45(7) no 2_657
H2 O6 2.49(6) no 2_657
H2 C5 3.42(7) no 2_657
H2 C6 3.38(6) no 2_657
H2 C11 3.33(6) no 2_757
H2 H11 2.8950 no 2_757
H2 H16 3.2513 no 1_565
H2 H17 3.5454 no 2_657
H3 H25 2.9264 no 2_646
H4A O6 2.5029 no 2_657
H4A C6 3.4463 no 2_657
H4A C19 3.2023 no 2_657
H4A C20 3.5042 no 2_656
H4A H19A 2.5012 no 2_657
H4A H19B 3.1206 no 2_657
H4A H20A 2.8894 no 2_656
H4A H20C 3.2136 no 2_656
H4B C20 3.2999 no 2_656
H4B C24 3.3704 no 2_646
H4B C25 2.8489 no 2_646
H4B H12 3.5561 no 1_455
H4B H19A 3.5830 no 2_657
H4B H20A 2.7564 no 2_656
H4B H20B 3.5436 no 2_656
H4B H20C 3.1131 no 2_656
H4B H24 3.3393 no 2_646
H4B H25 2.3728 no 2_646
H7 O13 3.5581 no 2_757
H7 C10 3.2099 no 2_757
H7 C11 2.9235 no 2_757
H7 C12 2.7153 no 2_757
H7 C13 2.8390 no 2_757
H7 C14 3.0893 no 2_757
H7 C15 3.2649 no 2_757
H7 H11 3.4241 no 2_757
H7 H12 3.1075 no 2_757
H9 C10 3.1989 no 2_757
H9 C14 3.4486 no 2_757
H9 C15 2.9048 no 2_757
H9 C16 3.0592 no 2_757
H9 C17 3.5003 no 2_757
H9 H16 3.3970 no 2_757
H9 H18B 2.9333 no 2_747
H11 O5 2.5432 no 1_655
H11 N2 3.3366 no 2_747
H11 C5 3.5553 no 1_655
H11 C16 3.5396 no 2_757
H11 C17 3.1634 no 2_757
H11 H2 2.8950 no 2_747
H11 H7 3.4241 no 2_747
H11 H17 3.1133 no 2_757
H11 H19A 3.0142 no 2_757
H11 H19C 3.5305 no 2_757
H12 O5 2.8056 no 1_655
H12 C20 3.2755 no 2_756
H12 H4B 3.5561 no 1_655
H12 H7 3.1075 no 2_747
H12 H19A 3.4669 no 2_757
H12 H20B 3.3182 no 2_756
H12 H20C 2.4377 no 2_756
H12 H24 3.2705 no 2_746
H14 C18 3.2710 no 1_545
H14 C21 3.2876 no 1_545
H14 C25 3.2875 no 2_646
H14 C26 3.4105 no 1_545
H14 H18A 2.9976 no 1_545
H14 H18B 3.0121 no 1_545
H14 H19C 3.3983 no 2_747
H14 H25 2.9100 no 2_646
H14 H26 3.4210 no 1_545
H16 O6 3.0835 no 2_647
H16 C18 2.9742 no 1_545
H16 C24 3.3384 no 2_646
H16 C25 3.2256 no 2_646
H16 H2 3.2513 no 1_545
H16 H9 3.3970 no 2_747
H16 H18A 2.2108 no 1_545
H16 H18B 2.8783 no 1_545
H16 H24 2.9029 no 2_646
H16 H25 2.6722 no 2_646
H17 O5 2.8304 no 2_647
H17 O6 3.2367 no 2_647
H17 N1 2.9275 no 2_647
H17 C5 2.8477 no 2_647
H17 C6 3.4732 no 2_647
H17 H2 3.5454 no 2_647
H17 H11 3.1133 no 2_747
H18A O6 2.8709 no 2_657
H18A C16 3.0626 no 1_565
H18A H14 2.9976 no 1_565
H18A H16 2.2108 no 1_565
H18A H24 3.2805 no 2_656
H18B C9 3.3167 no 2_757
H18B C14 3.4759 no 1_565
H18B C16 3.3941 no 1_565
H18B H9 2.9333 no 2_757
H18B H14 3.0121 no 1_565
H18B H16 2.8783 no 1_565
H18B H19C 3.0259 no 2_757
H19A O5 3.2102 no 2_647
H19A C4 3.1862 no 2_647
H19A C5 3.2012 no 2_647
H19A H4A 2.5012 no 2_647
H19A H4B 3.5830 no 2_647
H19A H11 3.0142 no 2_747
H19A H12 3.4669 no 2_747
H19A H20A 3.5914 no 1_556
H19A H20C 2.9094 no 1_556
H19B O13 3.0422 no 2_757
H19B C13 3.3077 no 2_757
H19B C20 3.5102 no 2_757
H19B C23 3.3899 no 1_556
H19B C24 3.5452 no 1_556
H19B H4A 3.1206 no 2_647
H19B H20B 3.0756 no 2_757
H19B H20C 3.3585 no 1_556
H19B H23 2.6747 no 1_556
H19B H24 2.9951 no 1_556
H19C O13 3.5317 no 2_757
H19C C13 3.4565 no 2_757
H19C C14 3.4521 no 2_757
H19C C22 3.2345 no 2_747
H19C H11 3.5305 no 2_747
H19C H14 3.3983 no 2_757
H19C H18B 3.0259 no 2_747
H19C H20B 2.8666 no 2_757
H19C H20C 3.4591 no 1_556
H19C H22 2.8610 no 2_747
H20A C4 3.2783 no 2_646
H20A C26 3.4329 no 2_646
H20A H4A 2.8894 no 2_646
H20A H4B 2.7564 no 2_646
H20A H19A 3.5914 no 1_554
H20A H26 3.1075 no 2_646
H20B C19 3.4221 no 2_747
H20B C21 3.3558 no 1_545
H20B C22 3.2952 no 1_545
H20B C23 3.3467 no 1_545
H20B C24 3.4471 no 1_545
H20B C25 3.4923 no 1_545
H20B C26 3.4550 no 1_545
H20B H4B 3.5436 no 2_646
H20B H12 3.3182 no 2_746
H20B H19B 3.0756 no 2_747
H20B H19C 2.8666 no 2_747
H20B H23 3.4790 no 2_746
H20C C4 3.5620 no 2_646
H20C C12 3.1180 no 2_746
H20C C19 3.4224 no 1_554
H20C H4A 3.2136 no 2_646
H20C H4B 3.1131 no 2_646
H20C H12 2.4377 no 2_746
H20C H19A 2.9094 no 1_554
H20C H19B 3.3585 no 1_554
H20C H19C 3.4591 no 1_554
H20C H23 2.9841 no 2_746
H22 H19C 2.8610 no 2_757
H23 O13 2.8955 no 2_756
H23 C20 3.3145 no 2_756
H23 H19B 2.6747 no 1_554
H23 H20B 3.4790 no 2_756
H23 H20C 2.9841 no 2_756
H23 H26 3.2528 no 2_646
H24 O6 2.8083 no 1_554
H24 C6 3.3460 no 1_554
H24 H4B 3.3393 no 2_656
H24 H12 3.2705 no 2_756
H24 H16 2.9029 no 2_656
H24 H18A 3.2805 no 2_646
H24 H19B 2.9951 no 1_554
H24 H26 3.1973 no 2_646
H25 C3 3.5130 no 2_656
H25 C4 3.2204 no 2_656
H25 C14 3.1540 no 2_656
H25 C15 3.1554 no 2_656
H25 C16 2.9155 no 2_656
H25 H3 2.9264 no 2_656
H25 H4B 2.3728 no 2_656
H25 H14 2.9100 no 2_656
H25 H16 2.6722 no 2_656
H26 C22 3.4389 no 2_656
H26 C23 2.9858 no 2_656
H26 C24 2.9509 no 2_656
H26 C25 3.3786 no 2_656
H26 H14 3.4210 no 1_565
H26 H20A 3.1075 no 2_656
H26 H23 3.2528 no 2_656
H26 H24 3.1973 no 2_656

loop_
_geom_torsion_atom_site_label_1
_geom_torsion_atom_site_label_2
_geom_torsion_atom_site_label_3
_geom_torsion_atom_site_label_4
_geom_torsion
_geom_torsion_publ_flag
C20 O13 C13 C12 -177.4(4) no
C20 O13 C13 C14 3.9(7) no
N2 N1 C5 O5 176.1(5) no
N2 N1 C5 C4 -0.9(5) no
C5 N1 N2 C3 -18.8(5) no
N2 N1 C6 O6 162.9(4) no
N2 N1 C6 C7 -21.4(6) no
C6 N1 N2 C3 132.1(4) no
C5 N1 C6 O6 -49.4(7) no
C5 N1 C6 C7 126.3(5) no
C6 N1 C5 O5 26.4(8) no
C6 N1 C5 C4 -150.5(4) no
N1 N2 C3 C4 30.3(4) no
N1 N2 C3 C18 155.8(3) no
N2 C3 C4 C5 -30.5(4) no
N2 C3 C18 C21 169.3(4) no
C4 C3 C18 C21 -72.8(6) no
C18 C3 C4 C5 -151.3(4) no
C3 C4 C5 O5 -157.2(5) no
C3 C4 C5 N1 19.6(5) no
O6 C6 C7 C8 120.0(5) no
O6 C6 C7 C19 -3.6(7) no
N1 C6 C7 C8 -55.5(5) no
N1 C6 C7 C19 -179.1(4) no
C6 C7 C8 C9 133.4(4) no
C6 C7 C8 C17 -42.5(5) no
C19 C7 C8 C9 -103.8(5) no
C19 C7 C8 C17 80.4(5) no
C7 C8 C9 C10 -173.4(4) no
C7 C8 C17 C16 172.4(4) no
C9 C8 C17 C16 -3.6(6) no
C17 C8 C9 C10 2.5(6) no
C8 C9 C10 C11 179.2(4) no
C8 C9 C10 C15 0.8(6) no
C9 C10 C11 C12 -176.5(4) no
C9 C10 C15 C14 175.7(4) no
C9 C10 C15 C16 -3.1(6) no
C11 C10 C15 C14 -2.7(6) no
C11 C10 C15 C16 178.5(4) no
C15 C10 C11 C12 1.9(6) no
C10 C11 C12 C13 1.1(7) no
C11 C12 C13 O13 177.9(4) no
C11 C12 C13 C14 -3.4(7) no
O13 C13 C14 C15 -178.9(4) no
C12 C13 C14 C15 2.5(7) no
C13 C14 C15 C10 0.5(7) no
C13 C14 C15 C16 179.2(4) no
C10 C15 C16 C17 2.0(6) no
C14 C15 C16 C17 -176.7(4) no
C15 C16 C17 C8 1.4(7) no
C3 C18 C21 C22 -74.3(6) no
C3 C18 C21 C26 106.4(5) no
C18 C21 C22 C23 -178.6(5) no
C18 C21 C26 C25 178.5(5) no
C22 C21 C26 C25 -0.8(8) no
C26 C21 C22 C23 0.7(8) no
C21 C22 C23 C24 -0.4(9) no
C22 C23 C24 C25 0.1(9) no
C23 C24 C25 C26 -0.2(10) no
C24 C25 C26 C21 0.6(9) no
